data_4037292
loop_
_publ_author_name
'Rulev, Alexander Yu'
'Romanov, Alexey R.'
'Kondrashov, Evgeniy V.'
'Ushakov, Igor A.'
'Vashchenko, Alexander V.'
'Muzalevskiy, Vasiliy M.'
'Nenajdenko, Valentine G.'

_publ_section_title
;
 Domino Assembly of Trifluoromethylated N,O-Heterocycles by the Reaction
 of Fluorinated \a-Bromoenones with Amino Alcohols.
;
_journal_issue 20
_journal_name_full 'The Journal of organic chemistry'
_journal_page_first 10029
_journal_page_last 10034
_journal_paper_doi 10.1021/acs.joc.6b01927
_journal_volume 81
_journal_year 2016
_chemical_formula_moiety 'C12 H11 F3 N2 O4'
_chemical_formula_sum 'C12 H11 F3 N2 O4'
_chemical_formula_weight 304.23
_space_group_crystal_system orthorhombic
_space_group_IT_number 61
_space_group_name_Hall '-P 2ac 2ab'
_space_group_name_H-M_alt 'P b c a'
_atom_sites_solution_hydrogens mixed
_audit_creation_method SHELXL-2014/6
_cell_angle_alpha 90
_cell_angle_beta 90
_cell_angle_gamma 90
_cell_formula_units_Z 8
_cell_length_a 11.9300(5)
_cell_length_b 9.6569(5)
_cell_length_c 22.2480(11)
_cell_measurement_temperature 0(2)
_cell_volume 2563.1(2)
_computing_structure_refinement 'SHELXL-2014/6 (Sheldrick, 2014)'
_diffrn_ambient_temperature 0(2)
_diffrn_measured_fraction_theta_full 0.999
_diffrn_measured_fraction_theta_max 0.974
_diffrn_radiation_type MoK\a
_diffrn_radiation_wavelength 0.71073
_diffrn_reflns_av_R_equivalents 0.0410
_diffrn_reflns_av_unetI/netI 0.0241
_diffrn_reflns_Laue_measured_fraction_full 0.999
_diffrn_reflns_Laue_measured_fraction_max 0.974
_diffrn_reflns_limit_h_max 13
_diffrn_reflns_limit_h_min -15
_diffrn_reflns_limit_k_max 11
_diffrn_reflns_limit_k_min -12
_diffrn_reflns_limit_l_max 26
_diffrn_reflns_limit_l_min -27
_diffrn_reflns_number 29128
_diffrn_reflns_point_group_measured_fraction_full 0.999
_diffrn_reflns_point_group_measured_fraction_max 0.974
_diffrn_reflns_theta_full 25.242
_diffrn_reflns_theta_max 27.466
_diffrn_reflns_theta_min 2.503
_exptl_absorpt_coefficient_mu 0.146
_exptl_crystal_density_diffrn 1.577
_exptl_crystal_F_000 1248
_exptl_crystal_size_max 0.321
_exptl_crystal_size_mid 0.251
_exptl_crystal_size_min 0.130
_refine_diff_density_max 0.247
_refine_diff_density_min -0.276
_refine_diff_density_rms 0.062
_refine_ls_extinction_method none
_refine_ls_goodness_of_fit_ref 1.044
_refine_ls_hydrogen_treatment mixed
_refine_ls_matrix_type full
_refine_ls_number_parameters 193
_refine_ls_number_reflns 2865
_refine_ls_number_restraints 0
_refine_ls_restrained_S_all 1.044
_refine_ls_R_factor_all 0.0533
_refine_ls_R_factor_gt 0.0389
_refine_ls_shift/su_max 2.644
_refine_ls_shift/su_mean 0.377
_refine_ls_structure_factor_coef Fsqd
_refine_ls_weighting_details 'w=1/[\s^2^(Fo^2^)+(0.1000P)^2^] where P=(Fo^2^+2Fc^2^)/3'
_refine_ls_weighting_scheme calc
_refine_ls_wR_factor_gt 0.1221
_refine_ls_wR_factor_ref 0.1325
_reflns_Friedel_coverage 0.000
_reflns_number_gt 2345
_reflns_number_total 2865
_reflns_threshold_expression 'I > 2\s(I)'
_cod_data_source_file jo6b01927_si_001.cif
_cod_data_source_block a
_cod_database_code 4037292
_shelx_space_group_comment
;
The symmetry employed for this shelxl refinement is uniquely defined
by the following loop, which should always be used as a source of
symmetry information in preference to the above space-group names.
They are only intended as comments.
;
_shelx_estimated_absorpt_t_min 0.955
_shelx_estimated_absorpt_t_max 0.981
_shelxl_version_number 2014/6

loop_
_space_group_symop_operation_xyz
'x, y, z'
'x+1/2, -y+1/2, -z'
'-x, y+1/2, -z+1/2'
'-x+1/2, -y, z+1/2'
'-x, -y, -z'
'-x-1/2, y-1/2, z'
'x, -y-1/2, z-1/2'
'x-1/2, y, -z-1/2'

loop_
_atom_site_label
_atom_site_type_symbol
_atom_site_fract_x
_atom_site_fract_y
_atom_site_fract_z
_atom_site_U_iso_or_equiv
_atom_site_adp_type
_atom_site_occupancy
_atom_site_site_symmetry_order
_atom_site_calc_flag
_atom_site_refinement_flags_posn
_atom_site_refinement_flags_adp
F1 F 0.56756(8) 0.10003(11) 0.38305(4) 0.0345(3) Uani 1 1 d . .
F2 F 0.49174(8) -0.06777(9) 0.33376(4) 0.0312(3) Uani 1 1 d . .
F3 F 0.39006(8) 0.06595(10) 0.38845(4) 0.0319(3) Uani 1 1 d . .
O1 O 0.55763(8) 0.15015(11) 0.25988(4) 0.0174(2) Uani 1 1 d . .
H1 H 0.5704(14) 0.067(2) 0.2487(8) 0.026 Uiso 1 1 d . U
O2 O 0.30173(11) 0.33747(12) 0.57218(5) 0.0360(3) Uani 1 1 d . .
O3 O 0.36450(8) 0.11334(10) 0.26881(4) 0.0173(2) Uani 1 1 d . .
O4 O 0.32818(10) 0.54356(13) 0.60746(5) 0.0341(3) Uani 1 1 d . .
N1 N 0.32449(10) 0.46032(15) 0.56587(5) 0.0232(3) Uani 1 1 d . .
N2 N 0.37339(9) 0.40409(12) 0.28684(5) 0.0144(3) Uani 1 1 d . .
C1 C 0.46337(10) 0.16019(14) 0.29631(6) 0.0144(3) Uani 1 1 d . .
C2 C 0.45572(11) 0.30999(15) 0.31571(6) 0.0142(3) Uani 1 1 d . .
H8 H 0.5287 0.3539 0.3268 0.017 Uiso 1 1 calc R U
C3 C 0.35640(11) 0.36175(15) 0.34980(6) 0.0145(3) Uani 1 1 d . .
H7 H 0.2959 0.2914 0.3556 0.017 Uiso 1 1 calc R U
C4 C 0.36610(11) 0.46432(15) 0.39956(6) 0.0155(3) Uani 1 1 d . .
C5 C 0.34129(11) 0.41922(15) 0.45761(6) 0.0177(3) Uani 1 1 d . .
H6 H 0.3186 0.3263 0.4645 0.021 Uiso 1 1 calc R U
C6 C 0.35007(11) 0.51096(16) 0.50477(6) 0.0181(3) Uani 1 1 d . .
C7 C 0.47734(12) 0.06418(15) 0.35082(6) 0.0205(3) Uani 1 1 d . .
C8 C 0.33225(11) 0.20307(15) 0.21957(6) 0.0180(3) Uani 1 1 d . .
H2 H 0.2714 0.1590 0.1961 0.022 Uiso 1 1 calc R U
H11 H 0.3971 0.2173 0.1925 0.022 Uiso 1 1 calc R U
C9 C 0.29286(11) 0.34075(15) 0.24342(6) 0.0175(3) Uani 1 1 d . .
H9 H 0.2817 0.4051 0.2093 0.021 Uiso 1 1 calc R U
H10 H 0.2196 0.3281 0.2636 0.021 Uiso 1 1 calc R U
C10 C 0.38310(11) 0.64679(16) 0.49774(7) 0.0209(3) Uani 1 1 d . .
H3 H 0.3883 0.7077 0.5311 0.025 Uiso 1 1 calc R U
C11 C 0.40850(13) 0.69115(16) 0.43983(7) 0.0235(3) Uani 1 1 d . .
H5 H 0.4320 0.7840 0.4334 0.028 Uiso 1 1 calc R U
C12 C 0.39989(12) 0.60096(15) 0.39115(6) 0.0198(3) Uani 1 1 d . .
H4 H 0.4172 0.6330 0.3519 0.024 Uiso 1 1 calc R U

loop_
_atom_site_aniso_label
_atom_site_aniso_U_11
_atom_site_aniso_U_22
_atom_site_aniso_U_33
_atom_site_aniso_U_23
_atom_site_aniso_U_13
_atom_site_aniso_U_12
F1 0.0376(6) 0.0383(6) 0.0275(5) 0.0066(4) -0.0133(4) 0.0010(4)
F2 0.0491(6) 0.0145(5) 0.0302(5) 0.0045(4) 0.0070(4) 0.0061(4)
F3 0.0393(6) 0.0299(6) 0.0266(5) 0.0108(4) 0.0154(4) 0.0075(4)
O1 0.0178(5) 0.0129(5) 0.0213(5) -0.0024(4) 0.0057(4) 0.0000(4)
O2 0.0516(8) 0.0358(8) 0.0207(6) 0.0027(5) 0.0030(5) -0.0171(6)
O3 0.0190(5) 0.0136(5) 0.0191(5) -0.0005(4) -0.0025(4) -0.0047(4)
O4 0.0455(7) 0.0419(7) 0.0149(6) -0.0078(5) 0.0021(5) -0.0021(6)
N1 0.0230(6) 0.0318(8) 0.0149(6) -0.0031(6) 0.0001(5) -0.0029(5)
N2 0.0168(6) 0.0132(6) 0.0131(6) -0.0014(4) 0.0008(4) 0.0005(4)
C1 0.0149(6) 0.0142(7) 0.0143(6) -0.0016(5) 0.0018(5) -0.0006(5)
C2 0.0155(6) 0.0149(7) 0.0122(6) -0.0005(5) -0.0003(5) -0.0012(5)
C3 0.0157(6) 0.0145(7) 0.0134(7) 0.0004(5) 0.0016(5) -0.0009(5)
C4 0.0127(6) 0.0176(7) 0.0161(7) -0.0017(6) 0.0012(5) 0.0023(5)
C5 0.0161(7) 0.0196(8) 0.0172(7) 0.0003(6) 0.0009(5) -0.0005(5)
C6 0.0139(6) 0.0263(8) 0.0141(7) -0.0017(6) 0.0015(5) 0.0020(6)
C7 0.0235(8) 0.0172(8) 0.0208(8) 0.0002(6) 0.0027(5) 0.0029(6)
C8 0.0200(7) 0.0180(8) 0.0161(7) -0.0013(6) -0.0037(5) -0.0017(5)
C9 0.0185(7) 0.0177(8) 0.0163(7) -0.0019(5) -0.0041(5) 0.0005(5)
C10 0.0216(7) 0.0215(8) 0.0197(7) -0.0062(6) 0.0006(5) 0.0024(6)
C11 0.0316(8) 0.0166(7) 0.0224(8) -0.0030(6) 0.0022(6) 0.0003(6)
C12 0.0234(7) 0.0183(8) 0.0176(7) -0.0008(6) 0.0034(5) 0.0015(6)

loop_
_atom_type_symbol
_atom_type_description
_atom_type_scat_dispersion_real
_atom_type_scat_dispersion_imag
_atom_type_scat_source
C C 0.0033 0.0016 'International Tables Vol C Tables 4.2.6.8 and 6.1.1.4'
H H 0.0000 0.0000 'International Tables Vol C Tables 4.2.6.8 and 6.1.1.4'
N N 0.0061 0.0033 'International Tables Vol C Tables 4.2.6.8 and 6.1.1.4'
O O 0.0106 0.0060 'International Tables Vol C Tables 4.2.6.8 and 6.1.1.4'
F F 0.0171 0.0103 'International Tables Vol C Tables 4.2.6.8 and 6.1.1.4'

loop_
_geom_angle_atom_site_label_1
_geom_angle_atom_site_label_2
_geom_angle_atom_site_label_3
_geom_angle
C1 O1 H1 112.3(12)
C1 O3 C8 111.10(10)
O2 N1 O4 123.80(13)
O2 N1 C6 118.16(12)
O4 N1 C6 118.04(13)
C3 N2 C2 60.64(8)
C3 N2 C9 114.39(10)
C2 N2 C9 117.06(11)
O1 C1 O3 113.78(11)
O1 C1 C2 106.38(10)
O3 C1 C2 112.45(11)
O1 C1 C7 109.31(11)
O3 C1 C7 103.94(11)
C2 C1 C7 111.02(11)
N2 C2 C3 59.32(8)
N2 C2 C1 120.14(11)
C3 C2 C1 120.87(11)
N2 C2 H8 115.1
C3 C2 H8 115.1
C1 C2 H8 115.1
N2 C3 C4 120.75(12)
N2 C3 C2 60.05(8)
C4 C3 C2 122.58(11)
N2 C3 H7 114.3
C4 C3 H7 114.3
C2 C3 H7 114.3
C12 C4 C5 118.80(13)
C12 C4 C3 123.56(12)
C5 C4 C3 117.64(13)
C6 C5 C4 119.24(13)
C6 C5 H6 120.4
C4 C5 H6 120.3
C5 C6 C10 123.20(13)
C5 C6 N1 118.20(13)
C10 C6 N1 118.59(13)
F1 C7 F3 106.72(12)
F1 C7 F2 107.12(11)
F3 C7 F2 106.82(12)
F1 C7 C1 110.74(12)
F3 C7 C1 113.74(11)
F2 C7 C1 111.35(12)
O3 C8 C9 110.14(11)
O3 C8 H2 109.6
C9 C8 H2 109.7
O3 C8 H11 109.6
C9 C8 H11 109.6
H2 C8 H11 108.1
N2 C9 C8 112.87(11)
N2 C9 H9 109.0
C8 C9 H9 109.0
N2 C9 H10 109.0
C8 C9 H10 109.0
H9 C9 H10 107.8
C6 C10 C11 117.40(13)
C6 C10 H3 121.3
C11 C10 H3 121.3
C10 C11 C12 120.75(14)
C10 C11 H5 119.6
C12 C11 H5 119.6
C4 C12 C11 120.62(14)
C4 C12 H4 119.7
C11 C12 H4 119.7

loop_
_geom_bond_atom_site_label_1
_geom_bond_atom_site_label_2
_geom_bond_distance
F1 C7 1.3387(17)
F2 C7 1.3406(17)
F3 C7 1.3362(17)
O1 C1 1.3896(16)
O1 H1 0.851(19)
O2 N1 1.2252(18)
O3 C1 1.4038(15)
O3 C8 1.4488(17)
O4 N1 1.2264(16)
N1 C6 1.4766(19)
N2 C3 1.4733(17)
N2 C2 1.4842(17)
N2 C9 1.4934(17)
C1 C2 1.512(2)
C1 C7 1.536(2)
C2 C3 1.4930(18)
C2 H8 1.0000
C3 C4 1.4899(19)
C3 H7 1.0000
C4 C12 1.392(2)
C4 C5 1.3948(19)
C5 C6 1.377(2)
C5 H6 0.9500
C6 C10 1.379(2)
C8 C9 1.507(2)
C8 H2 0.9900
C8 H11 0.9900
C9 H9 0.9900
C9 H10 0.9900
C10 C11 1.391(2)
C10 H3 0.9500
C11 C12 1.394(2)
C11 H5 0.9500
C12 H4 0.9500

loop_
_geom_torsion_atom_site_label_1
_geom_torsion_atom_site_label_2
_geom_torsion_atom_site_label_3
_geom_torsion_atom_site_label_4
_geom_torsion
C8 O3 C1 O1 -67.29(14)
C8 O3 C1 C2 53.75(14)
C8 O3 C1 C7 173.91(10)
C9 N2 C2 C3 -104.16(12)
C3 N2 C2 C1 110.21(13)
C9 N2 C2 C1 6.05(17)
O1 C1 C2 N2 102.83(12)
O3 C1 C2 N2 -22.36(16)
C7 C1 C2 N2 -138.34(12)
O1 C1 C2 C3 172.93(11)
O3 C1 C2 C3 47.74(16)
C7 C1 C2 C3 -68.24(15)
C2 N2 C3 C4 112.35(13)
C9 N2 C3 C4 -139.11(12)
C9 N2 C3 C2 108.54(12)
C1 C2 C3 N2 -109.00(13)
N2 C2 C3 C4 -109.39(14)
C1 C2 C3 C4 141.61(13)
N2 C3 C4 C12 -5.34(19)
C2 C3 C4 C12 66.65(19)
N2 C3 C4 C5 175.61(11)
C2 C3 C4 C5 -112.41(15)
C12 C4 C5 C6 0.5(2)
C3 C4 C5 C6 179.56(11)
C4 C5 C6 C10 -0.4(2)
C4 C5 C6 N1 -179.37(12)
O2 N1 C6 C5 3.35(19)
O4 N1 C6 C5 -177.23(12)
O2 N1 C6 C10 -175.71(13)
O4 N1 C6 C10 3.71(19)
O1 C1 C7 F1 60.30(14)
O3 C1 C7 F1 -177.88(10)
C2 C1 C7 F1 -56.75(14)
O1 C1 C7 F3 -179.53(11)
O3 C1 C7 F3 -57.71(15)
C2 C1 C7 F3 63.42(15)
O1 C1 C7 F2 -58.78(14)
O3 C1 C7 F2 63.04(13)
C2 C1 C7 F2 -175.83(11)
C1 O3 C8 C9 -69.99(14)
C3 N2 C9 C8 -88.11(14)
C2 N2 C9 C8 -20.01(16)
O3 C8 C9 N2 50.63(15)
C5 C6 C10 C11 -0.1(2)
N1 C6 C10 C11 178.94(12)
C6 C10 C11 C12 0.4(2)
C5 C4 C12 C11 -0.2(2)
C3 C4 C12 C11 -179.20(13)
C10 C11 C12 C4 -0.3(2)
